data_7220121
loop_
_publ_author_name
'Gupta, Vinod Kumar'
'Singh, Ram Adhar'

_publ_section_title
;
 An investigation on single crystal growth, structural, thermal and
 optical properties of a series of organic D--\p--A push-pull materials
;
_journal_name_full 'RSC Adv.'
_journal_paper_doi 10.1039/C5RA04907E
_journal_year 2015
_chemical_formula_moiety CHNO
_chemical_formula_sum 'C10 H12 N2 O2'
_chemical_formula_weight 192.22
_chemical_melting_point 459
_chemical_name_systematic
;
 ?
;
_space_group_IT_number 61
_symmetry_cell_setting orthorhombic
_symmetry_space_group_name_Hall '-P 2ac 2ab'
_symmetry_space_group_name_H-M 'P b c a'
_atom_sites_solution_hydrogens geom
_atom_sites_solution_primary direct
_atom_sites_solution_secondary difmap
_audit_creation_method SHELXL-97
_audit_update_record
;
2015-01-17 deposited with the CCDC.
2015-04-21 downloaded from the CCDC.
;
_cell_angle_alpha 90.00
_cell_angle_beta 90.00
_cell_angle_gamma 90.00
_cell_formula_units_Z 8
_cell_length_a 10.3118(10)
_cell_length_b 7.4555(8)
_cell_length_c 25.318(3)
_cell_measurement_reflns_used 1035
_cell_measurement_temperature 293(2)
_cell_measurement_theta_max 29.1215
_cell_measurement_theta_min 3.3653
_cell_volume 1946.4(4)
_computing_structure_refinement 'SHELXL-97 (Sheldrick, 2008)'
_diffrn_ambient_temperature 293(2)
_diffrn_measured_fraction_theta_full 0.994
_diffrn_measured_fraction_theta_max 0.832
_diffrn_radiation_monochromator graphite
_diffrn_radiation_source 'fine-focus sealed tube'
_diffrn_radiation_type MoK\a
_diffrn_radiation_wavelength 0.71073
_diffrn_reflns_av_R_equivalents 0.0220
_diffrn_reflns_av_sigmaI/netI 0.0377
_diffrn_reflns_limit_h_max 13
_diffrn_reflns_limit_h_min -14
_diffrn_reflns_limit_k_max 8
_diffrn_reflns_limit_k_min -9
_diffrn_reflns_limit_l_max 34
_diffrn_reflns_limit_l_min -10
_diffrn_reflns_number 4854
_diffrn_reflns_theta_full 25.00
_diffrn_reflns_theta_max 29.18
_diffrn_reflns_theta_min 3.47
_exptl_absorpt_coefficient_mu 0.093
_exptl_absorpt_correction_T_max 1.00000
_exptl_absorpt_correction_T_min 0.94184
_exptl_absorpt_correction_type multi-scan
_exptl_crystal_colour red
_exptl_crystal_density_diffrn 1.312
_exptl_crystal_density_method 'not measured'
_exptl_crystal_description cuboid
_exptl_crystal_F_000 800
_exptl_crystal_size_max 0.3
_exptl_crystal_size_mid 0.2
_exptl_crystal_size_min 0.1
_refine_diff_density_max 0.509
_refine_diff_density_min -0.265
_refine_diff_density_rms 0.058
_refine_ls_extinction_method none
_refine_ls_goodness_of_fit_ref 0.952
_refine_ls_hydrogen_treatment mixed
_refine_ls_matrix_type full
_refine_ls_number_parameters 127
_refine_ls_number_reflns 2192
_refine_ls_number_restraints 0
_refine_ls_restrained_S_all 0.952
_refine_ls_R_factor_all 0.1376
_refine_ls_R_factor_gt 0.0844
_refine_ls_shift/su_max 0.002
_refine_ls_shift/su_mean 0.000
_refine_ls_structure_factor_coef Fsqd
_refine_ls_weighting_details 'calc w=1/[\s^2^(Fo^2^)+(0.1140P)^2^+1.8440P] where P=(Fo^2^+2Fc^2^)/3'
_refine_ls_weighting_scheme calc
_refine_ls_wR_factor_gt 0.2121
_refine_ls_wR_factor_ref 0.2648
_reflns_number_gt 1222
_reflns_number_total 2192
_reflns_threshold_expression >2\s(I)
_cod_data_source_file c5ra04907e2.cif
_cod_data_source_block hqdmans
_cod_original_cell_volume 1946.5(3)
_cod_database_code 7220121

loop_
_symmetry_equiv_pos_as_xyz
'x, y, z'
'-x+1/2, -y, z+1/2'
'x+1/2, -y+1/2, -z'
'-x, y+1/2, -z+1/2'
'-x, -y, -z'
'x-1/2, y, -z-1/2'
'-x-1/2, y-1/2, z'
'x, -y-1/2, z-1/2'

loop_
_atom_site_label
_atom_site_type_symbol
_atom_site_fract_x
_atom_site_fract_y
_atom_site_fract_z
_atom_site_U_iso_or_equiv
_atom_site_adp_type
_atom_site_occupancy
_atom_site_symmetry_multiplicity
_atom_site_calc_flag
_atom_site_refinement_flags
N2 N 0.8971(2) 0.2250(3) 0.67769(10) 0.0540(7) Uani 1 1 d .
C6 C 0.9004(3) 0.2113(3) 0.62417(11) 0.0414(7) Uani 1 1 d .
C3 C 0.9103(3) 0.1930(4) 0.51166(13) 0.0571(8) Uani 1 1 d .
C8 C 0.8193(3) 0.0969(4) 0.54049(14) 0.0603(10) Uani 1 1 d .
H8 H 0.7605 0.0247 0.5225 0.072 Uiso 1 1 calc R
C5 C 0.9942(3) 0.3048(4) 0.59410(12) 0.0492(7) Uani 1 1 d .
H5 H 1.0552 0.3755 0.6114 0.059 Uiso 1 1 calc R
C7 C 0.8130(3) 0.1046(4) 0.59522(15) 0.0554(8) Uani 1 1 d .
H7 H 0.7503 0.0384 0.6130 0.066 Uiso 1 1 calc R
C4 C 0.9970(3) 0.2936(4) 0.54038(13) 0.0543(8) Uani 1 1 d .
H4 H 1.0607 0.3570 0.5223 0.065 Uiso 1 1 calc R
C10 C 0.9966(4) 0.3217(5) 0.70649(14) 0.0724(11) Uani 1 1 d .
H10A H 0.9781 0.3169 0.7436 0.109 Uiso 1 1 calc R
H10B H 0.9980 0.4444 0.6951 0.109 Uiso 1 1 calc R
H10C H 1.0795 0.2677 0.6998 0.109 Uiso 1 1 calc R
C2 C 0.9230(4) 0.1959(5) 0.45254(18) 0.0780(12) Uani 1 1 d .
H2 H 0.9889 0.2669 0.4387 0.094 Uiso 1 1 calc R
C9 C 0.8047(4) 0.1220(6) 0.70866(16) 0.0766(11) Uani 1 1 d .
H9A H 0.8164 0.1483 0.7455 0.115 Uiso 1 1 calc R
H9B H 0.8186 -0.0037 0.7027 0.115 Uiso 1 1 calc R
H9C H 0.7181 0.1533 0.6982 0.115 Uiso 1 1 calc R
O2 O 0.9660(4) 0.2210(5) 0.34477(13) 0.1023(11) Uani 1 1 d .
N1 N 0.8784(4) 0.1293(6) 0.36446(12) 0.0814(11) Uani 1 1 d .
C1 C 0.8549(4) 0.1135(7) 0.42044(18) 0.0853(13) Uani 1 1 d .
H1 H 0.7879 0.0408 0.4325 0.102 Uiso 1 1 calc R
O1 O 0.8041(3) 0.0396(6) 0.33784(15) 0.1165(13) Uani 1 1 d .

loop_
_atom_site_aniso_label
_atom_site_aniso_U_11
_atom_site_aniso_U_22
_atom_site_aniso_U_33
_atom_site_aniso_U_23
_atom_site_aniso_U_13
_atom_site_aniso_U_12
N2 0.0582(15) 0.0622(15) 0.0416(14) 0.0008(12) 0.0050(11) 0.0005(13)
C6 0.0424(13) 0.0412(13) 0.0407(15) -0.0017(11) -0.0001(11) 0.0058(12)
C3 0.067(2) 0.0550(17) 0.0494(19) -0.0048(14) -0.0097(15) 0.0196(16)
C8 0.0591(18) 0.0533(18) 0.068(2) -0.0180(16) -0.0296(17) 0.0104(15)
C5 0.0481(15) 0.0518(17) 0.0477(17) 0.0005(13) -0.0023(12) -0.0039(13)
C7 0.0450(15) 0.0468(16) 0.074(2) -0.0002(15) -0.0043(15) -0.0061(13)
C4 0.0622(18) 0.0562(18) 0.0447(16) 0.0048(14) -0.0006(14) 0.0050(15)
C10 0.083(2) 0.091(3) 0.0426(17) -0.0076(18) -0.0099(17) -0.004(2)
C2 0.087(3) 0.062(2) 0.085(3) -0.018(2) -0.029(2) 0.032(2)
C9 0.078(2) 0.082(2) 0.069(3) 0.017(2) 0.023(2) -0.003(2)
O2 0.126(3) 0.114(3) 0.066(2) 0.0003(18) -0.0007(19) 0.008(2)
N1 0.104(3) 0.099(3) 0.0408(17) -0.0012(18) 0.0004(18) 0.051(2)
C1 0.084(3) 0.096(3) 0.076(3) -0.009(2) -0.012(2) 0.035(2)
O1 0.111(3) 0.144(3) 0.094(3) -0.025(2) -0.025(2) 0.020(2)

loop_
_atom_type_symbol
_atom_type_description
_atom_type_scat_dispersion_real
_atom_type_scat_dispersion_imag
_atom_type_scat_source
C C 0.0033 0.0016 'International Tables Vol C Tables 4.2.6.8 and 6.1.1.4'
H H 0.0000 0.0000 'International Tables Vol C Tables 4.2.6.8 and 6.1.1.4'
N N 0.0061 0.0033 'International Tables Vol C Tables 4.2.6.8 and 6.1.1.4'
O O 0.0106 0.0060 'International Tables Vol C Tables 4.2.6.8 and 6.1.1.4'

loop_
_geom_angle_atom_site_label_1
_geom_angle_atom_site_label_2
_geom_angle_atom_site_label_3
_geom_angle
C6 N2 C10 121.4(3)
C6 N2 C9 120.9(3)
C10 N2 C9 117.1(3)
N2 C6 C7 123.1(3)
N2 C6 C5 121.1(3)
C7 C6 C5 115.8(3)
C4 C3 C8 116.3(3)
C4 C3 C2 117.5(3)
C8 C3 C2 126.2(3)
C3 C8 C7 122.3(3)
C3 C8 H8 118.8
C7 C8 H8 118.8
C4 C5 C6 121.4(3)
C4 C5 H5 119.3
C6 C5 H5 119.3
C8 C7 C6 120.9(3)
C8 C7 H7 119.6
C6 C7 H7 119.6
C5 C4 C3 123.2(3)
C5 C4 H4 118.4
C3 C4 H4 118.4
N2 C10 H10A 109.5
N2 C10 H10B 109.5
H10A C10 H10B 109.5
N2 C10 H10C 109.5
H10A C10 H10C 109.5
H10B C10 H10C 109.5
C1 C2 C3 126.7(5)
C1 C2 H2 116.7
C3 C2 H2 116.7
N2 C9 H9A 109.5
N2 C9 H9B 109.5
H9A C9 H9B 109.5
N2 C9 H9C 109.5
H9A C9 H9C 109.5
H9B C9 H9C 109.5
O1 N1 O2 122.6(4)
O1 N1 C1 113.1(5)
O2 N1 C1 124.3(4)
C2 C1 N1 120.6(5)
C2 C1 H1 119.7
N1 C1 H1 119.7

loop_
_geom_bond_atom_site_label_1
_geom_bond_atom_site_label_2
_geom_bond_distance
N2 C6 1.359(4)
N2 C10 1.450(4)
N2 C9 1.453(4)
C6 C7 1.407(4)
C6 C5 1.415(4)
C3 C4 1.375(4)
C3 C8 1.388(5)
C3 C2 1.503(6)
C8 C7 1.389(5)
C8 H8 0.9300
C5 C4 1.363(4)
C5 H5 0.9300
C7 H7 0.9300
C4 H4 0.9300
C10 H10A 0.9600
C10 H10B 0.9600
C10 H10C 0.9600
C2 C1 1.238(6)
C2 H2 0.9300
C9 H9A 0.9600
C9 H9B 0.9600
C9 H9C 0.9600
O2 N1 1.238(5)
N1 O1 1.220(5)
N1 C1 1.443(5)
C1 H1 0.9300

loop_
_geom_torsion_atom_site_label_1
_geom_torsion_atom_site_label_2
_geom_torsion_atom_site_label_3
_geom_torsion_atom_site_label_4
_geom_torsion
C10 N2 C6 C7 173.7(3)
C9 N2 C6 C7 2.6(4)
C10 N2 C6 C5 -5.9(4)
C9 N2 C6 C5 -177.0(3)
C4 C3 C8 C7 1.7(4)
C2 C3 C8 C7 -178.8(3)
N2 C6 C5 C4 -179.2(3)
C7 C6 C5 C4 1.2(4)
C3 C8 C7 C6 -0.3(5)
N2 C6 C7 C8 179.2(3)
C5 C6 C7 C8 -1.2(4)
C6 C5 C4 C3 0.3(5)
C8 C3 C4 C5 -1.7(4)
C2 C3 C4 C5 178.7(3)
C4 C3 C2 C1 179.5(4)
C8 C3 C2 C1 0.0(6)
C3 C2 C1 N1 179.9(3)
O1 N1 C1 C2 179.6(4)
O2 N1 C1 C2 0.9(6)
